data_2018986
loop_
_publ_author_name
'He, Hua'
'Stoyko, Stanislav S.'
'Mar, Arthur'
'Bobev, Svilen'

_publ_section_title
;
 Ternary K~2~Zn~5~As~4~-type pnictides Rb~2~Cd~5~As~4~ and
 Rb~2~Zn~5~Sb~4~, and the solid solution Rb~2~Cd~5~(As,Sb)~4~
;
_journal_coeditor_code OV3027
_journal_issue 5
_journal_name_full 'Acta Crystallographica Section C'
_journal_page_first 455
_journal_page_last 459
_journal_paper_doi 10.1107/S010827011300766X
_journal_volume 69
_journal_year 2013
_chemical_formula_iupac 'Rb2 Cd5 (As,Sb)4'
_chemical_formula_structural 'Rb2 Cd5 As3 Sb'
_chemical_formula_sum 'As3 Cd5 Rb2 Sb'
_chemical_formula_weight 1079.45
_chemical_name_systematic
;
Dirubidium pentacadmium tetra(arsenide/antimonide)
;
_space_group_IT_number 63
_symmetry_cell_setting orthorhombic
_symmetry_space_group_name_Hall '-C 2c 2'
_symmetry_space_group_name_H-M 'C m c m'
_atom_sites_solution_primary direct
_atom_sites_solution_secondary difmap
_audit_creation_method SHELXL97
_cell_angle_alpha 90.00
_cell_angle_beta 90.00
_cell_angle_gamma 90.00
_cell_formula_units_Z 4
_cell_length_a 12.6086(11)
_cell_length_b 7.6761(6)
_cell_length_c 12.6232(11)
_cell_measurement_reflns_used 2999
_cell_measurement_temperature 200(2)
_cell_measurement_theta_max 27.52
_cell_measurement_theta_min 3.11
_cell_volume 1221.73(18)
_computing_cell_refinement 'SMART (Bruker, 2002)'
_computing_data_collection 'SMART (Bruker, 2002)'
_computing_data_reduction 'SAINT (Bruker, 2002)'
_computing_molecular_graphics 'SHELXTL (Sheldrick, 2008<i>b</i>)'
_computing_publication_material 'SHELXTL (Sheldrick, 2008<i>b</i>)'
_computing_structure_refinement 'SHELXL97 (Sheldrick, 2008<i>b</i>)'
_computing_structure_solution 'SHELXS97 (Sheldrick, 2008<i>b</i>)'
_diffrn_ambient_temperature 200(2)
_diffrn_measured_fraction_theta_full 0.999
_diffrn_measured_fraction_theta_max 0.999
_diffrn_measurement_device_type 'Bruker SMART CCD area-detector'
_diffrn_measurement_method '\f and \w'
_diffrn_radiation_monochromator graphite
_diffrn_radiation_source 'fine-focus sealed tube'
_diffrn_radiation_type MoK\a
_diffrn_radiation_wavelength 0.71073
_diffrn_reflns_av_R_equivalents 0.0272
_diffrn_reflns_av_sigmaI/netI 0.0136
_diffrn_reflns_limit_h_max 16
_diffrn_reflns_limit_h_min -16
_diffrn_reflns_limit_k_max 9
_diffrn_reflns_limit_k_min -9
_diffrn_reflns_limit_l_max 16
_diffrn_reflns_limit_l_min -16
_diffrn_reflns_number 7711
_diffrn_reflns_theta_full 27.54
_diffrn_reflns_theta_max 27.54
_diffrn_reflns_theta_min 3.11
_diffrn_standards_number 0
_exptl_absorpt_coefficient_mu 26.644
_exptl_absorpt_correction_T_max 0.3169
_exptl_absorpt_correction_T_min 0.2366
_exptl_absorpt_correction_type multi-scan
_exptl_absorpt_process_details '(SADABS; Sheldrick, 2008<i>a</i>)'
_exptl_crystal_colour black
_exptl_crystal_density_diffrn 5.869
_exptl_crystal_density_method 'not measured'
_exptl_crystal_description block
_exptl_crystal_F_000 1856
_exptl_crystal_size_max 0.08
_exptl_crystal_size_mid 0.06
_exptl_crystal_size_min 0.06
_refine_diff_density_max 0.568
_refine_diff_density_min -0.614
_refine_ls_extinction_coef 0.00060(2)
_refine_ls_extinction_expression Fc^*^=kFc[1+0.001xFc^2^\l^3^/sin(2\q)]^-1/4^
_refine_ls_extinction_method 'SHELXL97 (Sheldrick, 2008<i>b</i>)'
_refine_ls_goodness_of_fit_ref 1.094
_refine_ls_matrix_type full
_refine_ls_number_parameters 37
_refine_ls_number_reflns 768
_refine_ls_number_restraints 0
_refine_ls_restrained_S_all 1.094
_refine_ls_R_factor_all 0.0148
_refine_ls_R_factor_gt 0.0132
_refine_ls_shift/su_max 0.000
_refine_ls_shift/su_mean 0.000
_refine_ls_structure_factor_coef Fsqd
_refine_ls_weighting_details 'calc w = 1/[\s^2^(Fo^2^)+(0.0097P)^2^+1.3211P] where P=(Fo^2^+2Fc^2^)/3'
_refine_ls_weighting_scheme calc
_refine_ls_wR_factor_gt 0.0260
_refine_ls_wR_factor_ref 0.0264
_reflns_number_gt 728
_reflns_number_total 768
_reflns_threshold_expression I>2\s(I)
_cod_data_source_file ov3027.cif
_cod_data_source_block III
_cod_original_cell_volume 1221.74(18)
_cod_database_code 2018986
_cod_database_fobs_code 2018986

loop_
_symmetry_equiv_pos_as_xyz
'x, y, z'
'-x, -y, z+1/2'
'-x, y, -z+1/2'
'x, -y, -z'
'x+1/2, y+1/2, z'
'-x+1/2, -y+1/2, z+1/2'
'-x+1/2, y+1/2, -z+1/2'
'x+1/2, -y+1/2, -z'
'-x, -y, -z'
'x, y, -z-1/2'
'x, -y, z-1/2'
'-x, y, z'
'-x+1/2, -y+1/2, -z'
'x+1/2, y+1/2, -z-1/2'
'x+1/2, -y+1/2, z-1/2'
'-x+1/2, y+1/2, z'

loop_
_atom_site_type_symbol
_atom_site_label
_atom_site_fract_x
_atom_site_fract_y
_atom_site_fract_z
_atom_site_U_iso_or_equiv
_atom_site_adp_type
_atom_site_calc_flag
_atom_site_refinement_flags
_atom_site_occupancy
_atom_site_symmetry_multiplicity
Rb Rb1 0.20959(3) 0.0000 0.0000 0.02233(11) Uani d S 1 2
Cd Cd1 0.14478(2) 0.38078(4) 0.2500 0.02087(10) Uani d S 1 2
Cd Cd2 0.0000 0.64870(4) 0.10582(2) 0.01853(9) Uani d S 1 2
Cd Cd3 0.0000 0.00707(6) 0.2500 0.02068(12) Uani d S 1 4
As As1 0.34187(3) 0.25362(4) 0.2500 0.01467(12) Uani d SP 0.680(4) 2
Sb Sb1 0.34187(3) 0.25362(4) 0.2500 0.01467(12) Uani d SP 0.320(4) 2
As As2 0.0000 0.27231(5) 0.09855(3) 0.01495(14) Uani d SP 0.822(4) 2
Sb Sb2 0.0000 0.27231(5) 0.09855(3) 0.01495(14) Uani d SP 0.178(4) 2

loop_
_atom_site_aniso_label
_atom_site_aniso_U_11
_atom_site_aniso_U_22
_atom_site_aniso_U_33
_atom_site_aniso_U_12
_atom_site_aniso_U_13
_atom_site_aniso_U_23
Rb1 0.0234(2) 0.0213(2) 0.0223(2) 0.000 0.000 0.00341(17)
Cd1 0.01903(17) 0.02488(18) 0.01871(17) -0.00181(13) 0.000 0.000
Cd2 0.02065(17) 0.01993(17) 0.01501(16) 0.000 0.000 -0.00032(12)
Cd3 0.0230(2) 0.0140(2) 0.0250(2) 0.000 0.000 0.000
As1 0.01220(19) 0.01378(19) 0.0180(2) 0.00173(14) 0.000 0.000
Sb1 0.01220(19) 0.01378(19) 0.0180(2) 0.00173(14) 0.000 0.000
As2 0.0204(2) 0.0140(2) 0.0104(2) 0.000 0.000 0.00079(14)
Sb2 0.0204(2) 0.0140(2) 0.0104(2) 0.000 0.000 0.00079(14)

loop_
_atom_type_symbol
_atom_type_description
_atom_type_scat_dispersion_real
_atom_type_scat_dispersion_imag
_atom_type_scat_source
As As 0.0499 2.0058 'International Tables Vol C Tables 4.2.6.8 and 6.1.1.4'
Rb Rb -0.9393 2.9676 'International Tables Vol C Tables 4.2.6.8 and 6.1.1.4'
Cd Cd -0.8075 1.2024 'International Tables Vol C Tables 4.2.6.8 and 6.1.1.4'
Sb Sb -0.5866 1.5461 'International Tables Vol C Tables 4.2.6.8 and 6.1.1.4'

loop_
_geom_angle_atom_site_label_1
_geom_angle_atom_site_label_2
_geom_angle_atom_site_label_3
_geom_angle_site_symmetry_1
_geom_angle_site_symmetry_3
_geom_angle
As1 Cd1 As2 . . 120.215(12)
As1 Cd1 Sb2 . 10_556 120.215(12)
As2 Cd1 Sb2 . 10_556 87.232(16)
As1 Cd1 As2 . 10_556 120.215(12)
As2 Cd1 As2 . 10_556 87.232(16)
As1 Cd1 Sb1 . 7 108.079(13)
As2 Cd1 Sb1 . 7 109.792(12)
Sb2 Cd1 Sb1 10_556 7 109.792(12)
As2 Cd1 Sb1 10_556 7 109.792(12)
As1 Cd1 As1 . 7 108.079(13)
As2 Cd1 As1 . 7 109.792(12)
Sb2 Cd1 As1 10_556 7 109.792(12)
As2 Cd1 As1 10_556 7 109.792(12)
As1 Cd1 Cd2 . . 138.011(9)
As2 Cd1 Cd2 . . 56.083(11)
Sb2 Cd1 Cd2 10_556 . 101.739(13)
As2 Cd1 Cd2 10_556 . 101.739(13)
Sb1 Cd1 Cd2 7 . 53.839(9)
As1 Cd1 Cd2 7 . 53.839(9)
As1 Cd1 Cd2 . 10_556 138.011(9)
As2 Cd1 Cd2 . 10_556 101.739(13)
Sb2 Cd1 Cd2 10_556 10_556 56.082(11)
As2 Cd1 Cd2 10_556 10_556 56.082(11)
Sb1 Cd1 Cd2 7 10_556 53.839(9)
As1 Cd1 Cd2 7 10_556 53.839(9)
Cd2 Cd1 Cd2 . 10_556 66.997(13)
As1 Cd1 Cd3 . . 101.026(14)
As2 Cd1 Cd3 . . 52.619(10)
Sb2 Cd1 Cd3 10_556 . 52.619(10)
As2 Cd1 Cd3 10_556 . 52.619(10)
Sb1 Cd1 Cd3 7 . 150.895(14)
As1 Cd1 Cd3 7 . 150.895(14)
Cd2 Cd1 Cd3 . . 103.234(11)
Cd2 Cd1 Cd3 10_556 . 103.234(11)
Sb2 Cd2 Sb1 9_565 7 124.297(10)
As2 Cd2 Sb1 9_565 7 124.297(10)
Sb2 Cd2 As1 9_565 7 124.297(10)
As2 Cd2 As1 9_565 7 124.297(10)
Sb2 Cd2 Sb1 9_565 5_455 124.297(10)
As2 Cd2 Sb1 9_565 5_455 124.297(10)
Sb1 Cd2 Sb1 7 5_455 90.104(15)
As1 Cd2 Sb1 7 5_455 90.104(15)
Sb2 Cd2 As1 9_565 5_455 124.297(10)
As2 Cd2 As1 9_565 5_455 124.297(10)
Sb1 Cd2 As1 7 5_455 90.104(15)
As1 Cd2 As1 7 5_455 90.104(15)
Sb2 Cd2 As2 9_565 . 101.407(14)
As2 Cd2 As2 9_565 . 101.407(14)
Sb1 Cd2 As2 7 . 107.834(11)
As1 Cd2 As2 7 . 107.834(11)
Sb1 Cd2 As2 5_455 . 107.834(11)
As1 Cd2 As2 5_455 . 107.834(11)
Sb2 Cd2 Cd1 9_565 3 132.841(10)
As2 Cd2 Cd1 9_565 3 132.841(10)
Sb1 Cd2 Cd1 7 3 102.330(12)
As1 Cd2 Cd1 7 3 102.330(12)
Sb1 Cd2 Cd1 5_455 3 55.246(11)
As1 Cd2 Cd1 5_455 3 55.246(11)
As2 Cd2 Cd1 . 3 52.713(9)
Sb2 Cd2 Cd1 9_565 . 132.841(10)
As2 Cd2 Cd1 9_565 . 132.841(10)
Sb1 Cd2 Cd1 7 . 55.246(10)
As1 Cd2 Cd1 7 . 55.246(10)
Sb1 Cd2 Cd1 5_455 . 102.330(12)
As1 Cd2 Cd1 5_455 . 102.330(12)
As2 Cd2 Cd1 . . 52.713(9)
Cd1 Cd2 Cd1 3 . 67.227(13)
Sb2 Cd2 Cd3 9_565 1_565 110.262(14)
As2 Cd2 Cd3 9_565 1_565 110.262(14)
Sb1 Cd2 Cd3 7 1_565 53.495(9)
As1 Cd2 Cd3 7 1_565 53.495(9)
Sb1 Cd2 Cd3 5_455 1_565 53.495(9)
As1 Cd2 Cd3 5_455 1_565 53.495(9)
As2 Cd2 Cd3 . 1_565 148.331(14)
Cd1 Cd2 Cd3 3 1_565 102.450(11)
Cd1 Cd2 Cd3 . 1_565 102.450(11)
Sb1 Cd3 Sb1 5_445 7_545 91.41(2)
As1 Cd3 Sb1 5_445 7_545 91.41(2)
Sb1 Cd3 As1 5_445 7_545 91.41(2)
As1 Cd3 As1 5_445 7_545 91.41(2)
Sb1 Cd3 Sb2 5_445 10_556 120.604(7)
As1 Cd3 Sb2 5_445 10_556 120.604(7)
Sb1 Cd3 Sb2 7_545 10_556 120.604(7)
As1 Cd3 Sb2 7_545 10_556 120.604(7)
Sb1 Cd3 As2 5_445 10_556 120.604(7)
As1 Cd3 As2 5_445 10_556 120.604(7)
Sb1 Cd3 As2 7_545 10_556 120.604(7)
As1 Cd3 As2 7_545 10_556 120.604(7)
Sb1 Cd3 As2 5_445 . 120.605(7)
As1 Cd3 As2 5_445 . 120.605(7)
Sb1 Cd3 As2 7_545 . 120.605(7)
As1 Cd3 As2 7_545 . 120.605(7)
Sb2 Cd3 As2 10_556 . 86.40(2)
As2 Cd3 As2 10_556 . 86.40(2)
Sb1 Cd3 Cd2 5_445 1_545 54.377(10)
As1 Cd3 Cd2 5_445 1_545 54.377(10)
Sb1 Cd3 Cd2 7_545 1_545 54.377(10)
As1 Cd3 Cd2 7_545 1_545 54.377(10)
Sb2 Cd3 Cd2 10_556 1_545 170.290(14)
As2 Cd3 Cd2 10_556 1_545 170.290(14)
As2 Cd3 Cd2 . 1_545 103.313(11)
Sb1 Cd3 Cd2 5_445 10_546 54.377(10)
As1 Cd3 Cd2 5_445 10_546 54.377(10)
Sb1 Cd3 Cd2 7_545 10_546 54.377(10)
As1 Cd3 Cd2 7_545 10_546 54.377(10)
Sb2 Cd3 Cd2 10_556 10_546 103.313(12)
As2 Cd3 Cd2 10_556 10_546 103.313(12)
As2 Cd3 Cd2 . 10_546 170.290(14)
Cd2 Cd3 Cd2 1_545 10_546 66.977(15)
Sb1 Cd3 Cd1 5_445 . 166.769(14)
As1 Cd3 Cd1 5_445 . 166.769(14)
Sb1 Cd3 Cd1 7_545 . 101.825(11)
As1 Cd3 Cd1 7_545 . 101.825(11)
Sb2 Cd3 Cd1 10_556 . 52.047(9)
As2 Cd3 Cd1 10_556 . 52.047(9)
As2 Cd3 Cd1 . . 52.047(9)
Cd2 Cd3 Cd1 1_545 . 134.717(6)
Cd2 Cd3 Cd1 10_546 . 134.717(6)
Sb1 Cd3 Cd1 5_445 3 101.825(11)
As1 Cd3 Cd1 5_445 3 101.825(11)
Sb1 Cd3 Cd1 7_545 3 166.769(14)
As1 Cd3 Cd1 7_545 3 166.769(14)
Sb2 Cd3 Cd1 10_556 3 52.047(9)
As2 Cd3 Cd1 10_556 3 52.047(9)
As2 Cd3 Cd1 . 3 52.047(9)
Cd2 Cd3 Cd1 1_545 3 134.717(6)
Cd2 Cd3 Cd1 10_546 3 134.717(6)
Cd1 Cd3 Cd1 . 3 64.943(15)
Cd1 As1 Cd3 . 5 114.258(17)
Cd1 As1 Cd2 . 14_546 139.753(7)
Cd3 As1 Cd2 5 14_546 72.128(11)
Cd1 As1 Cd2 . 5_545 139.753(7)
Cd3 As1 Cd2 5 5_545 72.128(12)
Cd2 As1 Cd2 14_546 5_545 80.488(15)
Cd1 As1 Cd1 . 7_545 114.811(15)
Cd3 As1 Cd1 5 7_545 130.931(16)
Cd2 As1 Cd1 14_546 7_545 70.916(10)
Cd2 As1 Cd1 5_545 7_545 70.916(10)
Cd2 As2 Cd1 9_565 . 127.069(12)
Cd2 As2 Cd1 9_565 3 127.069(12)
Cd1 As2 Cd1 . 3 82.401(16)
Cd2 As2 Cd3 9_565 . 146.425(18)
Cd1 As2 Cd3 . . 75.334(12)
Cd1 As2 Cd3 3 . 75.334(12)
Cd2 As2 Cd2 9_565 . 78.593(14)
Cd1 As2 Cd2 . . 71.204(11)
Cd1 As2 Cd2 3 . 71.204(11)
Cd3 As2 Cd2 . . 134.982(16)

loop_
_geom_bond_atom_site_label_1
_geom_bond_atom_site_label_2
_geom_bond_site_symmetry_2
_geom_bond_distance
Cd1 As1 . 2.6698(5)
Cd1 As2 . 2.7714(4)
Cd1 Sb2 10_556 2.7714(4)
Cd1 As2 10_556 2.7714(4)
Cd1 Sb1 7 2.8669(5)
Cd1 As1 7 2.8669(5)
Cd1 Cd2 . 3.2976(4)
Cd1 Cd2 10_556 3.2976(4)
Cd1 Cd3 . 3.4002(5)
Cd2 Sb2 9_565 2.6501(5)
Cd2 As2 9_565 2.6501(5)
Cd2 Sb1 7 2.8172(4)
Cd2 As1 7 2.8172(4)
Cd2 Sb1 5_455 2.8172(4)
Cd2 As1 5_455 2.8172(4)
Cd2 As2 . 2.8906(5)
Cd2 Cd1 3 3.2976(4)
Cd2 Cd3 1_565 3.2985(5)
Cd3 Sb1 5_445 2.7858(5)
Cd3 As1 5_445 2.7858(5)
Cd3 Sb1 7_545 2.7858(5)
Cd3 As1 7_545 2.7858(5)
Cd3 Sb2 10_556 2.7929(5)
Cd3 As2 10_556 2.7929(5)
Cd3 As2 . 2.7929(5)
Cd3 Cd2 1_545 3.2985(5)
Cd3 Cd2 10_546 3.2985(5)
Cd3 Cd1 3 3.4002(5)
As1 Cd3 5 2.7858(5)
As1 Cd2 14_546 2.8172(4)
As1 Cd2 5_545 2.8172(4)
As1 Cd1 7_545 2.8669(5)
As2 Cd2 9_565 2.6501(5)
As2 Cd1 3 2.7714(4)
